data_7251773
loop_
_publ_author_name
'Mutra, Mohana Reddy'
'Chandana, T. L.'
'Chen, Hsing-Yin'
'Wang, Yun-Jou'
'Wang, Jeh-Jeng'

_publ_section_title
;
 Diastereoselective construction of complex spiroheterocycles via
 \g-C(sp3)--H functionalization of 1,1-disubstituted cyclohexanes with
 diverse bifunctional reagents
;
_journal_issue 13
_journal_name_full 'Green Chemistry'
_journal_page_first 5753
_journal_page_last 5766
_journal_paper_doi 10.1039/D5GC06338H
_journal_volume 28
_journal_year 2026
_chemical_formula_moiety 'C31 H34 I N O4 S2'
_chemical_formula_sum 'C31 H34 I N O4 S2'
_chemical_formula_weight 675.61
_space_group_crystal_system triclinic
_space_group_IT_number 2
_space_group_name_Hall '-P 1'
_space_group_name_H-M_alt 'P -1'
_atom_sites_solution_hydrogens geom
_audit_creation_method SHELXL-2014/7
_audit_update_record
;
2025-05-28 deposited with the CCDC.	2026-03-05 downloaded from the CCDC.
;
_cell_angle_alpha 71.565(2)
_cell_angle_beta 84.701(2)
_cell_angle_gamma 85.036(2)
_cell_formula_units_Z 2
_cell_length_a 8.8033(5)
_cell_length_b 10.9603(5)
_cell_length_c 16.1910(9)
_cell_measurement_reflns_used 6745
_cell_measurement_temperature 298(2)
_cell_measurement_theta_max 22.97
_cell_measurement_theta_min 2.60
_cell_volume 1473.00(14)
_computing_structure_refinement 'SHELXL-2014/7 (Sheldrick, 2014)'
_diffrn_ambient_temperature 298(2)
_diffrn_measured_fraction_theta_full 0.998
_diffrn_measured_fraction_theta_max 0.998
_diffrn_measurement_device_type 'Bruker D8 Venture'
_diffrn_radiation_type MoK\a
_diffrn_radiation_wavelength 0.71073
_diffrn_reflns_av_R_equivalents 0.0630
_diffrn_reflns_av_unetI/netI 0.0478
_diffrn_reflns_Laue_measured_fraction_full 0.998
_diffrn_reflns_Laue_measured_fraction_max 0.998
_diffrn_reflns_limit_h_max 10
_diffrn_reflns_limit_h_min -10
_diffrn_reflns_limit_k_max 13
_diffrn_reflns_limit_k_min -13
_diffrn_reflns_limit_l_max 19
_diffrn_reflns_limit_l_min -19
_diffrn_reflns_number 27123
_diffrn_reflns_point_group_measured_fraction_full 0.998
_diffrn_reflns_point_group_measured_fraction_max 0.998
_diffrn_reflns_theta_full 25.042
_diffrn_reflns_theta_max 25.042
_diffrn_reflns_theta_min 1.962
_exptl_absorpt_coefficient_mu 1.266
_exptl_absorpt_correction_T_max 0.963
_exptl_absorpt_correction_T_min 0.895
_exptl_absorpt_correction_type multi-scan
_exptl_crystal_colour colorless
_exptl_crystal_density_diffrn 1.523
_exptl_crystal_description prism
_exptl_crystal_F_000 688
_exptl_crystal_size_max 0.090
_exptl_crystal_size_mid 0.080
_exptl_crystal_size_min 0.030
_refine_diff_density_max 0.348
_refine_diff_density_min -0.768
_refine_diff_density_rms 0.065
_refine_ls_extinction_method none
_refine_ls_goodness_of_fit_ref 0.987
_refine_ls_hydrogen_treatment constr
_refine_ls_matrix_type full
_refine_ls_number_parameters 354
_refine_ls_number_reflns 5199
_refine_ls_number_restraints 0
_refine_ls_restrained_S_all 0.987
_refine_ls_R_factor_all 0.0513
_refine_ls_R_factor_gt 0.0378
_refine_ls_shift/su_max 0.007
_refine_ls_shift/su_mean 0.000
_refine_ls_structure_factor_coef Fsqd
_refine_ls_weighting_details 'w=1/[\s^2^(Fo^2^)+(0.0665P)^2^+0.4633P] where P=(Fo^2^+2Fc^2^)/3'
_refine_ls_weighting_scheme calc
_refine_ls_wR_factor_gt 0.1039
_refine_ls_wR_factor_ref 0.1149
_reflns_Friedel_coverage 0.000
_reflns_number_gt 4153
_reflns_number_total 5199
_reflns_threshold_expression 'I > 2\s(I)'
_cod_data_source_file d5gc06338h2.cif
_cod_data_source_block shelx_CCDC2
_cod_depositor_comments 'Adding full bibliography for 7251770--7251775.cif.'
_cod_database_code 7251773
_shelx_shelxl_version_number 2014/7
_shelx_space_group_comment
;
The symmetry employed for this shelxl refinement is uniquely defined
by the following loop, which should always be used as a source of
symmetry information in preference to the above space-group names.
They are only intended as comments.
;
_shelx_estimated_absorpt_t_min 0.895
_shelx_estimated_absorpt_t_max 0.963

loop_
_space_group_symop_operation_xyz
'x, y, z'
'-x, -y, -z'

loop_
_atom_site_label
_atom_site_type_symbol
_atom_site_fract_x
_atom_site_fract_y
_atom_site_fract_z
_atom_site_U_iso_or_equiv
_atom_site_adp_type
_atom_site_occupancy
_atom_site_site_symmetry_order
_atom_site_calc_flag
_atom_site_refinement_flags_posn
_atom_site_refinement_flags_adp
_atom_site_refinement_flags_occupancy
_atom_site_disorder_assembly
_atom_site_disorder_group
C1 C 0.2936(4) 0.1741(3) 0.5067(2) 0.0398(8) Uani 1 1 d . . . . .
H1 H 0.4043 0.1819 0.5028 0.048 Uiso 1 1 calc R U . . .
C2 C 0.2378(4) 0.2291(3) 0.4144(2) 0.0360(7) Uani 1 1 d . . . . .
H2A H 0.1355 0.2020 0.4152 0.043 Uiso 1 1 calc R U . . .
H2B H 0.3036 0.1926 0.3756 0.043 Uiso 1 1 calc R U . . .
C3 C 0.2349(3) 0.3773(3) 0.3772(2) 0.0316(7) Uani 1 1 d . . . . .
C4 C 0.1605(4) 0.4392(3) 0.4453(2) 0.0383(8) Uani 1 1 d . . . . .
H4A H 0.1694 0.5316 0.4232 0.046 Uiso 1 1 calc R U . . .
H4B H 0.0526 0.4232 0.4549 0.046 Uiso 1 1 calc R U . . .
C5 C 0.2358(4) 0.3853(4) 0.5321(2) 0.0466(9) Uani 1 1 d . . . . .
H5A H 0.3431 0.4033 0.5231 0.056 Uiso 1 1 calc R U . . .
H5B H 0.1876 0.4271 0.5732 0.056 Uiso 1 1 calc R U . . .
C6 C 0.2207(5) 0.2414(4) 0.5691(2) 0.0483(9) Uani 1 1 d . . . . .
H6A H 0.2691 0.2087 0.6239 0.058 Uiso 1 1 calc R U . . .
H6B H 0.1133 0.2238 0.5805 0.058 Uiso 1 1 calc R U . . .
C7 C -0.0302(4) 0.3481(3) 0.2006(2) 0.0368(8) Uani 1 1 d . . . . .
C8 C 0.0342(4) 0.2245(4) 0.2117(3) 0.0504(10) Uani 1 1 d . . . . .
H8 H 0.0772 0.1778 0.2636 0.060 Uiso 1 1 calc R U . . .
C9 C 0.0337(4) 0.1716(4) 0.1451(3) 0.0535(10) Uani 1 1 d . . . . .
H9 H 0.0763 0.0884 0.1528 0.064 Uiso 1 1 calc R U . . .
C10 C -0.0288(4) 0.2395(4) 0.0670(3) 0.0490(9) Uani 1 1 d . . . . .
C11 C -0.0228(6) 0.1817(5) -0.0052(4) 0.0751(14) Uani 1 1 d . . . . .
H11A H 0.0067 0.2449 -0.0594 0.113 Uiso 1 1 calc R U . . .
H11B H -0.1218 0.1538 -0.0086 0.113 Uiso 1 1 calc R U . . .
H11C H 0.0504 0.1092 0.0059 0.113 Uiso 1 1 calc R U . . .
C12 C -0.0950(4) 0.3617(4) 0.0583(3) 0.0500(9) Uani 1 1 d . . . . .
H12 H -0.1405 0.4077 0.0071 0.060 Uiso 1 1 calc R U . . .
C13 C -0.0950(4) 0.4167(3) 0.1239(2) 0.0420(8) Uani 1 1 d . . . . .
H13 H -0.1384 0.4996 0.1165 0.050 Uiso 1 1 calc R U . . .
C14 C 0.2478(3) 0.4908(3) 0.2177(2) 0.0348(7) Uani 1 1 d . . . . .
H14A H 0.1892 0.5599 0.1778 0.042 Uiso 1 1 calc R U . . .
H14B H 0.2938 0.4322 0.1871 0.042 Uiso 1 1 calc R U . . .
C15 C 0.3701(3) 0.5442(3) 0.2567(2) 0.0325(7) Uani 1 1 d . . . . .
C16 C 0.5191(3) 0.5630(3) 0.1979(2) 0.0354(7) Uani 1 1 d . . . . .
H16A H 0.5480 0.4829 0.1853 0.042 Uiso 1 1 calc R U . . .
H16B H 0.5984 0.5769 0.2312 0.042 Uiso 1 1 calc R U . . .
C17 C 0.5355(4) 0.8344(3) 0.1211(2) 0.0420(8) Uani 1 1 d . . . . .
C18 C 0.4201(4) 0.9302(4) 0.1028(3) 0.0473(9) Uani 1 1 d . . . . .
H18 H 0.3331 0.9187 0.0783 0.057 Uiso 1 1 calc R U . . .
C19 C 0.4342(5) 1.0431(4) 0.1210(3) 0.0560(11) Uani 1 1 d . . . . .
H19 H 0.3565 1.1079 0.1080 0.067 Uiso 1 1 calc R U . . .
C20 C 0.5620(5) 1.0617(4) 0.1583(3) 0.0541(10) Uani 1 1 d . . . . .
C21 C 0.5734(7) 1.1848(5) 0.1805(4) 0.0825(16) Uani 1 1 d . . . . .
H21A H 0.6636 1.1782 0.2111 0.124 Uiso 1 1 calc R U . . .
H21B H 0.4849 1.1980 0.2168 0.124 Uiso 1 1 calc R U . . .
H21C H 0.5788 1.2563 0.1278 0.124 Uiso 1 1 calc R U . . .
C22 C 0.6771(5) 0.9648(4) 0.1757(3) 0.0601(11) Uani 1 1 d . . . . .
H22 H 0.7636 0.9759 0.2008 0.072 Uiso 1 1 calc R U . . .
C23 C 0.6665(4) 0.8523(4) 0.1566(3) 0.0555(11) Uani 1 1 d . . . . .
H23 H 0.7460 0.7889 0.1674 0.067 Uiso 1 1 calc R U . . .
C24 C 0.3144(3) 0.6662(3) 0.2807(2) 0.0329(7) Uani 1 1 d . . . . .
C25 C 0.1744(4) 0.7321(3) 0.2590(2) 0.0419(8) Uani 1 1 d . . . . .
H25 H 0.1116 0.7042 0.2263 0.050 Uiso 1 1 calc R U . . .
C26 C 0.1267(4) 0.8382(4) 0.2853(3) 0.0506(10) Uani 1 1 d . . . . .
H26 H 0.0323 0.8807 0.2705 0.061 Uiso 1 1 calc R U . . .
C27 C 0.2176(5) 0.8810(4) 0.3329(3) 0.0623(12) Uani 1 1 d . . . . .
H27 H 0.1846 0.9517 0.3513 0.075 Uiso 1 1 calc R U . . .
C28 C 0.3581(5) 0.8193(4) 0.3533(3) 0.0637(12) Uani 1 1 d . . . . .
H28 H 0.4213 0.8495 0.3846 0.076 Uiso 1 1 calc R U . . .
C29 C 0.4058(4) 0.7122(4) 0.3275(3) 0.0497(9) Uani 1 1 d . . . . .
H29 H 0.5009 0.6708 0.3421 0.060 Uiso 1 1 calc R U . . .
C30 C 0.3921(3) 0.4304(3) 0.3406(2) 0.0322(7) Uani 1 1 d . . . . .
C31 C 0.5231(4) 0.3858(4) 0.3735(3) 0.0486(9) Uani 1 1 d . . . . .
H31A H 0.6126 0.4233 0.3458 0.058 Uiso 1 1 calc R U . . .
H31B H 0.5269 0.3166 0.4246 0.058 Uiso 1 1 calc R U . . .
I1 I 0.24936(3) -0.03017(3) 0.55782(2) 0.06422(14) Uani 1 1 d . . . . .
N1 N 0.1515(3) 0.4228(3) 0.29476(18) 0.0388(7) Uani 1 1 d . . . . .
O1 O -0.0914(3) 0.3316(3) 0.36561(17) 0.0516(7) Uani 1 1 d . . . . .
O2 O -0.1006(3) 0.5443(2) 0.25422(18) 0.0470(6) Uani 1 1 d . . . . .
O3 O 0.3763(3) 0.6970(3) 0.05935(18) 0.0531(7) Uani 1 1 d . . . . .
O4 O 0.6588(3) 0.6668(3) 0.04815(18) 0.0564(7) Uani 1 1 d . . . . .
S1 S -0.02917(9) 0.41705(9) 0.28539(6) 0.0382(2) Uani 1 1 d . . . . .
S2 S 0.51992(10) 0.69008(9) 0.09662(6) 0.0423(2) Uani 1 1 d . . . . .

loop_
_atom_site_aniso_label
_atom_site_aniso_U_11
_atom_site_aniso_U_22
_atom_site_aniso_U_33
_atom_site_aniso_U_23
_atom_site_aniso_U_13
_atom_site_aniso_U_12
C1 0.0399(18) 0.0361(19) 0.035(2) 0.0007(15) -0.0041(15) 0.0005(15)
C2 0.0333(17) 0.0376(18) 0.0349(19) -0.0084(15) -0.0036(14) -0.0009(14)
C3 0.0245(15) 0.0348(17) 0.0313(18) -0.0040(14) -0.0066(13) 0.0018(13)
C4 0.0333(17) 0.0386(19) 0.039(2) -0.0086(16) -0.0031(14) 0.0064(14)
C5 0.047(2) 0.055(2) 0.040(2) -0.0202(19) -0.0082(17) 0.0082(17)
C6 0.053(2) 0.054(2) 0.031(2) -0.0038(17) -0.0051(17) 0.0023(18)
C7 0.0279(16) 0.0355(18) 0.044(2) -0.0073(16) -0.0080(14) -0.0020(14)
C8 0.048(2) 0.042(2) 0.057(3) -0.0059(19) -0.0193(19) 0.0052(17)
C9 0.047(2) 0.040(2) 0.076(3) -0.021(2) -0.014(2) 0.0074(17)
C10 0.0381(19) 0.052(2) 0.060(3) -0.022(2) -0.0020(18) -0.0047(17)
C11 0.074(3) 0.079(3) 0.086(4) -0.047(3) -0.009(3) 0.004(3)
C12 0.054(2) 0.052(2) 0.041(2) -0.0094(19) -0.0113(18) -0.0023(19)
C13 0.0390(18) 0.0358(19) 0.047(2) -0.0058(17) -0.0114(16) 0.0047(15)
C14 0.0305(16) 0.0386(18) 0.0319(18) -0.0059(15) -0.0027(14) -0.0011(14)
C15 0.0236(15) 0.0332(17) 0.0365(19) -0.0047(14) -0.0065(13) 0.0017(13)
C16 0.0276(16) 0.0339(18) 0.040(2) -0.0055(15) -0.0041(14) 0.0025(13)
C17 0.0372(18) 0.041(2) 0.039(2) -0.0012(16) 0.0010(15) -0.0033(15)
C18 0.0387(19) 0.041(2) 0.052(2) -0.0001(18) -0.0031(17) 0.0007(16)
C19 0.053(2) 0.042(2) 0.059(3) 0.0007(19) 0.006(2) 0.0053(18)
C20 0.054(2) 0.047(2) 0.055(3) -0.0070(19) 0.010(2) -0.0153(19)
C21 0.096(4) 0.057(3) 0.094(4) -0.024(3) 0.009(3) -0.018(3)
C22 0.048(2) 0.055(3) 0.075(3) -0.013(2) -0.006(2) -0.013(2)
C23 0.0345(19) 0.051(2) 0.071(3) -0.006(2) -0.0048(19) 0.0010(17)
C24 0.0307(16) 0.0302(17) 0.0312(18) -0.0002(14) -0.0047(13) 0.0012(13)
C25 0.0330(18) 0.0373(19) 0.049(2) -0.0040(17) -0.0067(16) 0.0020(15)
C26 0.045(2) 0.037(2) 0.058(3) -0.0023(18) 0.0015(19) 0.0116(16)
C27 0.075(3) 0.048(2) 0.063(3) -0.020(2) -0.002(2) 0.014(2)
C28 0.076(3) 0.054(3) 0.071(3) -0.030(2) -0.030(2) 0.012(2)
C29 0.046(2) 0.049(2) 0.056(3) -0.018(2) -0.0204(18) 0.0109(17)
C30 0.0270(15) 0.0319(17) 0.0355(19) -0.0075(14) -0.0053(13) 0.0024(13)
C31 0.0288(18) 0.053(2) 0.050(2) 0.0053(18) -0.0058(16) -0.0036(16)
I1 0.0776(2) 0.04188(18) 0.0601(2) 0.00161(14) -0.00243(15) -0.00216(14)
N1 0.0261(14) 0.0499(18) 0.0351(16) -0.0030(14) -0.0079(12) -0.0067(12)
O1 0.0324(13) 0.0709(18) 0.0443(16) -0.0067(14) 0.0009(11) -0.0107(12)
O2 0.0331(12) 0.0478(15) 0.0638(18) -0.0220(13) -0.0160(12) 0.0100(11)
O3 0.0494(15) 0.0562(17) 0.0485(16) -0.0064(13) -0.0156(12) -0.0004(13)
O4 0.0550(16) 0.0518(16) 0.0488(17) -0.0031(13) 0.0136(13) 0.0041(13)
S1 0.0256(4) 0.0455(5) 0.0420(5) -0.0101(4) -0.0072(3) -0.0009(3)
S2 0.0381(5) 0.0404(5) 0.0401(5) -0.0021(4) -0.0010(4) 0.0010(4)

loop_
_atom_type_symbol
_atom_type_description
_atom_type_scat_dispersion_real
_atom_type_scat_dispersion_imag
_atom_type_scat_source
C C 0.0033 0.0016 'International Tables Vol C Tables 4.2.6.8 and 6.1.1.4'
H H 0.0000 0.0000 'International Tables Vol C Tables 4.2.6.8 and 6.1.1.4'
I I -0.4742 1.8119 'International Tables Vol C Tables 4.2.6.8 and 6.1.1.4'
N N 0.0061 0.0033 'International Tables Vol C Tables 4.2.6.8 and 6.1.1.4'
O O 0.0106 0.0060 'International Tables Vol C Tables 4.2.6.8 and 6.1.1.4'
S S 0.1246 0.1234 'International Tables Vol C Tables 4.2.6.8 and 6.1.1.4'

loop_
_geom_angle_atom_site_label_1
_geom_angle_atom_site_label_2
_geom_angle_atom_site_label_3
_geom_angle
_geom_angle_site_symmetry_1
_geom_angle_site_symmetry_3
_geom_angle_publ_flag
C6 C1 C2 113.8(3) . . ?
C6 C1 I1 109.1(2) . . ?
C2 C1 I1 109.0(2) . . ?
C6 C1 H1 108.3 . . ?
C2 C1 H1 108.3 . . ?
I1 C1 H1 108.3 . . ?
C1 C2 C3 114.2(3) . . ?
C1 C2 H2A 108.7 . . ?
C3 C2 H2A 108.7 . . ?
C1 C2 H2B 108.7 . . ?
C3 C2 H2B 108.7 . . ?
H2A C2 H2B 107.6 . . ?
N1 C3 C4 111.0(3) . . ?
N1 C3 C30 99.5(2) . . ?
C4 C3 C30 111.3(3) . . ?
N1 C3 C2 109.9(3) . . ?
C4 C3 C2 110.5(3) . . ?
C30 C3 C2 114.1(3) . . ?
C5 C4 C3 111.5(3) . . ?
C5 C4 H4A 109.3 . . ?
C3 C4 H4A 109.3 . . ?
C5 C4 H4B 109.3 . . ?
C3 C4 H4B 109.3 . . ?
H4A C4 H4B 108.0 . . ?
C6 C5 C4 110.4(3) . . ?
C6 C5 H5A 109.6 . . ?
C4 C5 H5A 109.6 . . ?
C6 C5 H5B 109.6 . . ?
C4 C5 H5B 109.6 . . ?
H5A C5 H5B 108.1 . . ?
C1 C6 C5 110.8(3) . . ?
C1 C6 H6A 109.5 . . ?
C5 C6 H6A 109.5 . . ?
C1 C6 H6B 109.5 . . ?
C5 C6 H6B 109.5 . . ?
H6A C6 H6B 108.1 . . ?
C13 C7 C8 120.2(3) . . ?
C13 C7 S1 120.2(3) . . ?
C8 C7 S1 119.7(3) . . ?
C9 C8 C7 119.4(4) . . ?
C9 C8 H8 120.3 . . ?
C7 C8 H8 120.3 . . ?
C8 C9 C10 121.5(4) . . ?
C8 C9 H9 119.3 . . ?
C10 C9 H9 119.3 . . ?
C12 C10 C9 118.0(4) . . ?
C12 C10 C11 121.6(4) . . ?
C9 C10 C11 120.4(4) . . ?
C10 C11 H11A 109.5 . . ?
C10 C11 H11B 109.5 . . ?
H11A C11 H11B 109.5 . . ?
C10 C11 H11C 109.5 . . ?
H11A C11 H11C 109.5 . . ?
H11B C11 H11C 109.5 . . ?
C13 C12 C10 121.5(4) . . ?
C13 C12 H12 119.3 . . ?
C10 C12 H12 119.3 . . ?
C12 C13 C7 119.5(3) . . ?
C12 C13 H13 120.2 . . ?
C7 C13 H13 120.2 . . ?
N1 C14 C15 103.2(3) . . ?
N1 C14 H14A 111.1 . . ?
C15 C14 H14A 111.1 . . ?
N1 C14 H14B 111.1 . . ?
C15 C14 H14B 111.1 . . ?
H14A C14 H14B 109.1 . . ?
C24 C15 C30 109.6(3) . . ?
C24 C15 C14 113.7(3) . . ?
C30 C15 C14 99.2(2) . . ?
C24 C15 C16 111.9(3) . . ?
C30 C15 C16 110.3(3) . . ?
C14 C15 C16 111.4(3) . . ?
C15 C16 S2 118.0(2) . . ?
C15 C16 H16A 107.8 . . ?
S2 C16 H16A 107.8 . . ?
C15 C16 H16B 107.8 . . ?
S2 C16 H16B 107.8 . . ?
H16A C16 H16B 107.1 . . ?
C18 C17 C23 120.1(4) . . ?
C18 C17 S2 120.1(3) . . ?
C23 C17 S2 119.7(3) . . ?
C19 C18 C17 119.7(4) . . ?
C19 C18 H18 120.1 . . ?
C17 C18 H18 120.1 . . ?
C18 C19 C20 121.1(4) . . ?
C18 C19 H19 119.4 . . ?
C20 C19 H19 119.4 . . ?
C19 C20 C22 118.3(4) . . ?
C19 C20 C21 120.4(4) . . ?
C22 C20 C21 121.2(4) . . ?
C20 C21 H21A 109.5 . . ?
C20 C21 H21B 109.5 . . ?
H21A C21 H21B 109.5 . . ?
C20 C21 H21C 109.5 . . ?
H21A C21 H21C 109.5 . . ?
H21B C21 H21C 109.5 . . ?
C23 C22 C20 121.4(4) . . ?
C23 C22 H22 119.3 . . ?
C20 C22 H22 119.3 . . ?
C22 C23 C17 119.2(4) . . ?
C22 C23 H23 120.4 . . ?
C17 C23 H23 120.4 . . ?
C29 C24 C25 117.7(3) . . ?
C29 C24 C15 118.9(3) . . ?
C25 C24 C15 123.3(3) . . ?
C26 C25 C24 121.1(3) . . ?
C26 C25 H25 119.5 . . ?
C24 C25 H25 119.5 . . ?
C27 C26 C25 120.3(4) . . ?
C27 C26 H26 119.9 . . ?
C25 C26 H26 119.9 . . ?
C26 C27 C28 119.7(4) . . ?
C26 C27 H27 120.2 . . ?
C28 C27 H27 120.2 . . ?
C27 C28 C29 120.2(4) . . ?
C27 C28 H28 119.9 . . ?
C29 C28 H28 119.9 . . ?
C28 C29 C24 121.0(4) . . ?
C28 C29 H29 119.5 . . ?
C24 C29 H29 119.5 . . ?
C31 C30 C15 125.2(3) . . ?
C31 C30 C3 126.3(3) . . ?
C15 C30 C3 108.5(3) . . ?
C30 C31 H31A 120.0 . . ?
C30 C31 H31B 120.0 . . ?
H31A C31 H31B 120.0 . . ?
C14 N1 C3 113.2(2) . . ?
C14 N1 S1 119.0(2) . . ?
C3 N1 S1 127.5(2) . . ?
O1 S1 O2 117.84(17) . . ?
O1 S1 N1 107.59(15) . . ?
O2 S1 N1 110.84(15) . . ?
O1 S1 C7 110.11(16) . . ?
O2 S1 C7 106.54(16) . . ?
N1 S1 C7 102.92(15) . . ?
O3 S2 O4 119.02(18) . . ?
O3 S2 C17 108.62(17) . . ?
O4 S2 C17 107.66(16) . . ?
O3 S2 C16 108.66(16) . . ?
O4 S2 C16 105.54(16) . . ?
C17 S2 C16 106.70(17) . . ?

loop_
_geom_bond_atom_site_label_1
_geom_bond_atom_site_label_2
_geom_bond_distance
_geom_bond_site_symmetry_2
_geom_bond_publ_flag
C1 C6 1.500(5) . ?
C1 C2 1.534(5) . ?
C1 I1 2.183(3) . ?
C1 H1 0.9800 . ?
C2 C3 1.542(4) . ?
C2 H2A 0.9700 . ?
C2 H2B 0.9700 . ?
C3 N1 1.506(4) . ?
C3 C4 1.539(5) . ?
C3 C30 1.541(4) . ?
C4 C5 1.530(5) . ?
C4 H4A 0.9700 . ?
C4 H4B 0.9700 . ?
C5 C6 1.512(5) . ?
C5 H5A 0.9700 . ?
C5 H5B 0.9700 . ?
C6 H6A 0.9700 . ?
C6 H6B 0.9700 . ?
C7 C13 1.378(5) . ?
C7 C8 1.386(5) . ?
C7 S1 1.765(4) . ?
C8 C9 1.376(6) . ?
C8 H8 0.9300 . ?
C9 C10 1.385(6) . ?
C9 H9 0.9300 . ?
C10 C12 1.384(6) . ?
C10 C11 1.491(6) . ?
C11 H11A 0.9600 . ?
C11 H11B 0.9600 . ?
C11 H11C 0.9600 . ?
C12 C13 1.377(5) . ?
C12 H12 0.9300 . ?
C13 H13 0.9300 . ?
C14 N1 1.469(4) . ?
C14 C15 1.539(4) . ?
C14 H14A 0.9700 . ?
C14 H14B 0.9700 . ?
C15 C24 1.535(5) . ?
C15 C30 1.541(5) . ?
C15 C16 1.537(4) . ?
C16 S2 1.785(3) . ?
C16 H16A 0.9700 . ?
C16 H16B 0.9700 . ?
C17 C18 1.377(5) . ?
C17 C23 1.390(5) . ?
C17 S2 1.766(4) . ?
C18 C19 1.377(6) . ?
C18 H18 0.9300 . ?
C19 C20 1.385(6) . ?
C19 H19 0.9300 . ?
C20 C22 1.383(6) . ?
C20 C21 1.516(6) . ?
C21 H21A 0.9600 . ?
C21 H21B 0.9600 . ?
C21 H21C 0.9600 . ?
C22 C23 1.375(6) . ?
C22 H22 0.9300 . ?
C23 H23 0.9300 . ?
C24 C29 1.380(5) . ?
C24 C25 1.389(5) . ?
C25 C26 1.381(5) . ?
C25 H25 0.9300 . ?
C26 C27 1.364(6) . ?
C26 H26 0.9300 . ?
C27 C28 1.373(6) . ?
C27 H27 0.9300 . ?
C28 C29 1.386(6) . ?
C28 H28 0.9300 . ?
C29 H29 0.9300 . ?
C30 C31 1.305(5) . ?
C31 H31A 0.9300 . ?
C31 H31B 0.9300 . ?
N1 S1 1.620(3) . ?
O1 S1 1.433(3) . ?
O2 S1 1.435(3) . ?
O3 S2 1.437(3) . ?
O4 S2 1.439(3) . ?
